data_4338880
loop_
_publ_author_name
'Liang, Lan-Chang'
'Chang, Yu-Ning'
'Chen, Han-Sheng'
'Lee, Hon Man'

_publ_section_title
;
 Biphenolate phosphine complexes of tin(IV).
;
_journal_issue 18
_journal_name_full 'Inorganic chemistry'
_journal_page_first 7587
_journal_page_last 7593
_journal_paper_doi 10.1021/ic701006r
_journal_volume 46
_journal_year 2007
_chemical_formula_moiety 'C36 H51 O2 P Sn, C5 H12'
_chemical_formula_sum 'C41 H63 O2 P Sn'
_chemical_formula_weight 737.57
_space_group_IT_number 14
_symmetry_cell_setting monoclinic
_symmetry_Int_Tables_number 14
_symmetry_space_group_name_Hall '-P 2ybc'
_symmetry_space_group_name_H-M 'P 1 21/c 1'
_atom_sites_solution_hydrogens geom
_atom_sites_solution_primary direct
_atom_sites_solution_secondary difmap
_audit_creation_method SHELXL-97
_cell_angle_alpha 90.00
_cell_angle_beta 105.598(2)
_cell_angle_gamma 90.00
_cell_formula_units_Z 4
_cell_length_a 13.2078(5)
_cell_length_b 20.1362(8)
_cell_length_c 15.8305(7)
_cell_measurement_reflns_used 9916
_cell_measurement_temperature 150(2)
_cell_measurement_theta_max 24.9
_cell_measurement_theta_min 2.4
_cell_volume 4055.1(3)
_computing_cell_refinement 'APEX2 v1.0-22'
_computing_data_collection 'APEX2 v1.0-22 (Bruker, 2004)'
_computing_data_reduction 'APEX2 v1.0-22'
_computing_molecular_graphics 'SHELXTL 5.1'
_computing_publication_material 'SHELXTL 5.1'
_computing_structure_refinement 'SHELXTL 5.1'
_computing_structure_solution 'SHELXTL 5.1 (Sheldrick, 1998)'
_diffrn_ambient_temperature 150(2)
_diffrn_measured_fraction_theta_full 0.992
_diffrn_measured_fraction_theta_max 0.992
_diffrn_measurement_device_type 'Bruker SMART APEX II'
_diffrn_measurement_method \w
_diffrn_radiation_monochromator graphite
_diffrn_radiation_probe x-ray
_diffrn_radiation_type MoK\a
_diffrn_radiation_wavelength 0.71073
_diffrn_reflns_av_R_equivalents 0.0275
_diffrn_reflns_av_sigmaI/netI 0.0434
_diffrn_reflns_limit_h_max 17
_diffrn_reflns_limit_h_min -17
_diffrn_reflns_limit_k_max 27
_diffrn_reflns_limit_k_min -24
_diffrn_reflns_limit_l_max 15
_diffrn_reflns_limit_l_min -21
_diffrn_reflns_number 33224
_diffrn_reflns_theta_full 28.82
_diffrn_reflns_theta_max 28.82
_diffrn_reflns_theta_min 1.60
_diffrn_source 'fine-focus sealed tube'
_diffrn_standards_decay_% 0
_diffrn_standards_interval_count 0
_diffrn_standards_interval_time 0
_diffrn_standards_number 0
_exptl_absorpt_coefficient_mu 0.700
_exptl_absorpt_correction_T_max 0.8903
_exptl_absorpt_correction_T_min 0.8335
_exptl_absorpt_correction_type multi-scan
_exptl_absorpt_process_details 'SADABS 2.10 (Sheldrick, 2003)'
_exptl_crystal_colour colorless
_exptl_crystal_density_diffrn 1.208
_exptl_crystal_density_method 'not measured'
_exptl_crystal_description parallelpipe
_exptl_crystal_F_000 1560
_exptl_crystal_size_max 0.27
_exptl_crystal_size_mid 0.23
_exptl_crystal_size_min 0.17
_refine_diff_density_max 0.942
_refine_diff_density_min -0.872
_refine_diff_density_rms 0.124
_refine_ls_extinction_method none
_refine_ls_goodness_of_fit_ref 1.050
_refine_ls_hydrogen_treatment constr
_refine_ls_matrix_type full
_refine_ls_number_parameters 452
_refine_ls_number_reflns 10512
_refine_ls_number_restraints 97
_refine_ls_restrained_S_all 1.051
_refine_ls_R_factor_all 0.0634
_refine_ls_R_factor_gt 0.0413
_refine_ls_shift/su_max 0.002
_refine_ls_shift/su_mean 0.000
_refine_ls_structure_factor_coef Fsqd
_refine_ls_weighting_details 'calc w=1/[\s^2^(Fo^2^)+(0.0603P)^2^+3.2237P] where P=(Fo^2^+2Fc^2^)/3'
_refine_ls_weighting_scheme calc
_refine_ls_wR_factor_gt 0.1139
_refine_ls_wR_factor_ref 0.1240
_reflns_number_gt 7743
_reflns_number_total 10512
_reflns_threshold_expression I>2\s
_cod_data_source_file ic701006r-file004.cif
_cod_data_source_block ync1266
_cod_original_sg_symbol_H-M 'P 21/c'
_cod_database_code 4338880

loop_
_symmetry_equiv_pos_as_xyz
'x, y, z'
'-x, y+1/2, -z+1/2'
'-x, -y, -z'
'x, -y-1/2, z-1/2'

loop_
_atom_site_label
_atom_site_type_symbol
_atom_site_fract_x
_atom_site_fract_y
_atom_site_fract_z
_atom_site_U_iso_or_equiv
_atom_site_adp_type
_atom_site_occupancy
_atom_site_symmetry_multiplicity
_atom_site_calc_flag
_atom_site_refinement_flags
_atom_site_disorder_assembly
_atom_site_disorder_group
C1 C 0.5079(3) 0.97386(16) 0.8347(3) 0.0515(10) Uani 1 1 d . . .
H1A H 0.5100 1.0106 0.7947 0.077 Uiso 1 1 calc R . .
H1B H 0.5677 0.9774 0.8869 0.077 Uiso 1 1 calc R . .
H1C H 0.4422 0.9758 0.8522 0.077 Uiso 1 1 calc R . .
C2 C 0.5256(3) 0.8789(2) 0.6386(2) 0.0514(9) Uani 1 1 d . . .
H2A H 0.5264 0.9242 0.6162 0.077 Uiso 1 1 calc R . .
H2B H 0.4646 0.8550 0.6024 0.077 Uiso 1 1 calc R . .
H2C H 0.5902 0.8558 0.6363 0.077 Uiso 1 1 calc R . .
C3 C 0.7018(2) 0.79086(14) 0.84111(19) 0.0303(6) Uani 1 1 d . . .
C4 C 0.8000(2) 0.76293(15) 0.83648(19) 0.0311(6) Uani 1 1 d . . .
C5 C 0.8177(2) 0.69622(15) 0.85710(19) 0.0322(7) Uani 1 1 d . . .
H5A H 0.8830 0.6780 0.8541 0.039 Uiso 1 1 calc R . .
C6 C 0.7467(2) 0.65365(15) 0.88200(19) 0.0327(7) Uani 1 1 d . A .
C7 C 0.6534(2) 0.68123(15) 0.88886(19) 0.0319(6) Uani 1 1 d . . .
H7A H 0.6043 0.6545 0.9076 0.038 Uiso 1 1 calc R . .
C8 C 0.6303(2) 0.74835(14) 0.86840(18) 0.0291(6) Uani 1 1 d . . .
C9 C 0.8814(2) 0.80583(17) 0.8075(2) 0.0381(7) Uani 1 1 d . . .
C10 C 0.8343(3) 0.8291(2) 0.7121(3) 0.0535(10) Uani 1 1 d . . .
H10A H 0.7701 0.8546 0.7084 0.080 Uiso 1 1 calc R . .
H10B H 0.8174 0.7903 0.6735 0.080 Uiso 1 1 calc R . .
H10C H 0.8854 0.8570 0.6939 0.080 Uiso 1 1 calc R . .
C11 C 0.9137(3) 0.86527(17) 0.8687(3) 0.0472(9) Uani 1 1 d . . .
H11A H 0.9442 0.8495 0.9287 0.071 Uiso 1 1 calc R . .
H11B H 0.8517 0.8926 0.8668 0.071 Uiso 1 1 calc R . .
H11C H 0.9658 0.8918 0.8498 0.071 Uiso 1 1 calc R . .
C12 C 0.9819(2) 0.76603(18) 0.8100(2) 0.0444(8) Uani 1 1 d . . .
H12A H 1.0147 0.7515 0.8702 0.067 Uiso 1 1 calc R . .
H12B H 1.0311 0.7942 0.7897 0.067 Uiso 1 1 calc R . .
H12C H 0.9637 0.7271 0.7717 0.067 Uiso 1 1 calc R . .
C13 C 0.7728(3) 0.57992(16) 0.8989(2) 0.0438(8) Uani 1 1 d . . .
C14 C 0.7926(5) 0.5509(2) 0.8130(4) 0.0595(13) Uani 0.742(5) 1 d PU A 1
H14A H 0.8462 0.5775 0.7962 0.089 Uiso 0.742(5) 1 calc PR A 1
H14B H 0.7271 0.5521 0.7658 0.089 Uiso 0.742(5) 1 calc PR A 1
H14C H 0.8170 0.5049 0.8232 0.089 Uiso 0.742(5) 1 calc PR A 1
C15 C 0.8663(5) 0.5692(3) 0.9725(4) 0.0608(15) Uani 0.742(5) 1 d PU A 1
H15A H 0.9212 0.6009 0.9686 0.091 Uiso 0.742(5) 1 calc PR A 1
H15B H 0.8921 0.5238 0.9702 0.091 Uiso 0.742(5) 1 calc PR A 1
H15C H 0.8480 0.5759 1.0280 0.091 Uiso 0.742(5) 1 calc PR A 1
C16 C 0.6778(4) 0.5400(2) 0.9133(4) 0.0577(15) Uani 0.742(5) 1 d PU A 1
H16A H 0.6242 0.5709 0.9220 0.086 Uiso 0.742(5) 1 calc PR A 1
H16B H 0.7017 0.5117 0.9653 0.086 Uiso 0.742(5) 1 calc PR A 1
H16C H 0.6478 0.5123 0.8618 0.086 Uiso 0.742(5) 1 calc PR A 1
C14A C 0.8882(13) 0.5622(7) 0.8909(11) 0.0576(19) Uani 0.258(5) 1 d PU A 2
H14D H 0.9259 0.6033 0.8856 0.086 Uiso 0.258(5) 1 calc PR A 2
H14E H 0.8825 0.5346 0.8388 0.086 Uiso 0.258(5) 1 calc PR A 2
H14F H 0.9268 0.5379 0.9432 0.086 Uiso 0.258(5) 1 calc PR A 2
C15A C 0.6961(14) 0.5392(7) 0.8551(13) 0.0617(19) Uani 0.258(5) 1 d PU A 2
H15D H 0.6838 0.5463 0.7919 0.093 Uiso 0.258(5) 1 calc PR A 2
H15E H 0.6314 0.5485 0.8721 0.093 Uiso 0.258(5) 1 calc PR A 2
H15F H 0.7172 0.4930 0.8695 0.093 Uiso 0.258(5) 1 calc PR A 2
C16A C 0.8022(15) 0.5743(8) 1.0077(12) 0.065(3) Uani 0.258(5) 1 d PU A 2
H16D H 0.8614 0.6038 1.0338 0.097 Uiso 0.258(5) 1 calc PR A 2
H16E H 0.8216 0.5284 1.0256 0.097 Uiso 0.258(5) 1 calc PR A 2
H16F H 0.7411 0.5873 1.0278 0.097 Uiso 0.258(5) 1 calc PR A 2
C17 C 0.5107(2) 0.80174(14) 0.98474(19) 0.0318(6) Uani 1 1 d . . .
C18 C 0.6040(3) 0.8024(2) 1.0507(2) 0.0512(9) Uani 1 1 d . . .
H18A H 0.6687 0.7929 1.0379 0.061 Uiso 1 1 calc R . .
C19 C 0.6017(4) 0.8174(2) 1.1368(2) 0.0653(12) Uani 1 1 d . . .
H19A H 0.6655 0.8178 1.1824 0.078 Uiso 1 1 calc R . .
C20 C 0.5101(4) 0.83122(19) 1.1559(2) 0.0552(10) Uani 1 1 d . . .
H20A H 0.5102 0.8422 1.2143 0.066 Uiso 1 1 calc R . .
C21 C 0.4182(4) 0.8294(2) 1.0920(3) 0.0632(11) Uani 1 1 d . . .
H21A H 0.3538 0.8382 1.1058 0.076 Uiso 1 1 calc R . .
C22 C 0.4184(3) 0.8147(2) 1.0054(2) 0.0541(10) Uani 1 1 d . . .
H22A H 0.3539 0.8136 0.9607 0.065 Uiso 1 1 calc R . .
C23 C 0.3905(2) 0.74922(15) 0.81366(18) 0.0286(6) Uani 1 1 d . . .
C24 C 0.3603(2) 0.68523(14) 0.83129(19) 0.0297(6) Uani 1 1 d . . .
H24A H 0.4042 0.6603 0.8779 0.036 Uiso 1 1 calc R . .
C25 C 0.2677(2) 0.65785(14) 0.78211(19) 0.0300(6) Uani 1 1 d . . .
C26 C 0.2049(2) 0.69739(15) 0.71527(18) 0.0309(6) Uani 1 1 d . . .
H26A H 0.1405 0.6790 0.6815 0.037 Uiso 1 1 calc R . .
C27 C 0.2300(2) 0.76132(15) 0.69486(18) 0.0311(6) Uani 1 1 d . . .
C28 C 0.3270(2) 0.78910(15) 0.74548(19) 0.0294(6) Uani 1 1 d . . .
C29 C 0.2326(3) 0.58644(15) 0.7948(2) 0.0358(7) Uani 1 1 d . . .
C30 C 0.2237(4) 0.54674(19) 0.7103(3) 0.0610(11) Uani 1 1 d . . .
H30A H 0.2923 0.5456 0.6975 0.091 Uiso 1 1 calc R . .
H30B H 0.1721 0.5680 0.6616 0.091 Uiso 1 1 calc R . .
H30C H 0.2010 0.5013 0.7179 0.091 Uiso 1 1 calc R . .
C31 C 0.1251(3) 0.58669(18) 0.8139(2) 0.0451(8) Uani 1 1 d . . .
H31A H 0.0734 0.6079 0.7651 0.068 Uiso 1 1 calc R . .
H31B H 0.1296 0.6115 0.8680 0.068 Uiso 1 1 calc R . .
H31C H 0.1034 0.5409 0.8206 0.068 Uiso 1 1 calc R . .
C32 C 0.3110(3) 0.55209(19) 0.8724(3) 0.0643(12) Uani 1 1 d . . .
H32A H 0.3806 0.5509 0.8616 0.096 Uiso 1 1 calc R . .
H32B H 0.2873 0.5067 0.8784 0.096 Uiso 1 1 calc R . .
H32C H 0.3149 0.5769 0.9264 0.096 Uiso 1 1 calc R . .
C33 C 0.1586(3) 0.80025(18) 0.6183(2) 0.0437(8) Uani 1 1 d . . .
C34 C 0.0565(3) 0.76248(19) 0.5755(2) 0.0520(10) Uani 1 1 d . . .
H34A H 0.0174 0.7548 0.6191 0.078 Uiso 1 1 calc R . .
H34B H 0.0737 0.7198 0.5531 0.078 Uiso 1 1 calc R . .
H34C H 0.0134 0.7888 0.5269 0.078 Uiso 1 1 calc R . .
C35 C 0.2174(3) 0.8119(3) 0.5475(3) 0.0749(15) Uani 1 1 d . . .
H35A H 0.2369 0.7690 0.5271 0.112 Uiso 1 1 calc R . .
H35B H 0.2811 0.8380 0.5725 0.112 Uiso 1 1 calc R . .
H35C H 0.1717 0.8361 0.4980 0.112 Uiso 1 1 calc R . .
C36 C 0.1268(3) 0.86694(18) 0.6496(3) 0.0568(11) Uani 1 1 d . . .
H36A H 0.0894 0.8593 0.6944 0.085 Uiso 1 1 calc R . .
H36B H 0.0809 0.8907 0.5999 0.085 Uiso 1 1 calc R . .
H36C H 0.1899 0.8935 0.6746 0.085 Uiso 1 1 calc R . .
O1 O 0.67855(16) 0.85414(11) 0.81999(15) 0.0374(5) Uani 1 1 d . . .
O2 O 0.35534(16) 0.84972(11) 0.72833(15) 0.0402(5) Uani 1 1 d . . .
P1 P 0.51076(6) 0.78744(4) 0.87222(5) 0.02686(16) Uani 1 1 d . . .
Sn1 Sn 0.516082(16) 0.882408(10) 0.770622(14) 0.03137(8) Uani 1 1 d . . .
C37 C 0.1288(5) 1.1217(3) 0.9006(4) 0.1091(18) Uani 1 1 d U C .
H37A H 0.0629 1.1456 0.8755 0.164 Uiso 1 1 calc R . .
H37B H 0.1722 1.1228 0.8593 0.164 Uiso 1 1 calc R . .
H37C H 0.1667 1.1430 0.9557 0.164 Uiso 1 1 calc R . .
C38 C 0.1054(5) 1.0522(4) 0.9177(4) 0.1178(15) Uani 1 1 d U . .
H38A H 0.0696 1.0279 0.8636 0.141 Uiso 1 1 calc R B 1
H38B H 0.0645 1.0483 0.9615 0.141 Uiso 1 1 calc R B 1
C39 C 0.2295(12) 1.0296(6) 0.9573(10) 0.1171(16) Uani 0.50 1 d PDU C 1
H39A H 0.2715 1.0414 0.9162 0.141 Uiso 0.50 1 calc PR C 1
H39B H 0.2611 1.0509 1.0147 0.141 Uiso 0.50 1 calc PR C 1
C40 C 0.2226(12) 0.9525(6) 0.9671(9) 0.1172(16) Uani 0.50 1 d PDU C 1
H40A H 0.2868 0.9351 1.0089 0.141 Uiso 0.50 1 calc PR C 1
H40B H 0.1608 0.9403 0.9880 0.141 Uiso 0.50 1 calc PR C 1
C39A C 0.1814(11) 1.0097(8) 0.9808(9) 0.1170(16) Uani 0.50 1 d PU C 2
H39C H 0.1452 0.9707 0.9971 0.140 Uiso 0.50 1 calc PR C 2
H39D H 0.2147 1.0351 1.0347 0.140 Uiso 0.50 1 calc PR C 2
C40A C 0.2631(11) 0.9878(8) 0.9361(9) 0.1166(16) Uani 0.50 1 d PU C 2
H40C H 0.3286 0.9743 0.9799 0.140 Uiso 0.50 1 calc PR C 2
H40D H 0.2797 1.0242 0.8999 0.140 Uiso 0.50 1 calc PR C 2
C41 C 0.2117(5) 0.9253(4) 0.8751(4) 0.1177(16) Uani 1 1 d U . .
H41A H 0.2054 0.8768 0.8758 0.177 Uiso 0.50 1 calc PR C 1
H41B H 0.2739 0.9374 0.8559 0.177 Uiso 0.50 1 calc PR C 1
H41C H 0.1488 0.9440 0.8344 0.177 Uiso 0.50 1 calc PR C 1
H41D H 0.2602 0.9086 0.8446 0.177 Uiso 0.50 1 d PR C 2
H41E H 0.1964 0.8910 0.9120 0.177 Uiso 0.50 1 d PR C 2
H41F H 0.1479 0.9388 0.8333 0.177 Uiso 0.50 1 d PR C 2

loop_
_atom_site_aniso_label
_atom_site_aniso_U_11
_atom_site_aniso_U_22
_atom_site_aniso_U_33
_atom_site_aniso_U_23
_atom_site_aniso_U_13
_atom_site_aniso_U_12
C1 0.0404(18) 0.0297(17) 0.083(3) -0.0048(18) 0.0134(19) 0.0015(14)
C2 0.047(2) 0.069(3) 0.0399(19) 0.0151(18) 0.0145(16) 0.0023(18)
C3 0.0312(14) 0.0277(14) 0.0295(15) 0.0046(12) 0.0038(12) 0.0014(12)
C4 0.0309(14) 0.0322(15) 0.0292(15) 0.0036(12) 0.0062(12) 0.0028(12)
C5 0.0323(15) 0.0323(15) 0.0288(15) -0.0009(12) 0.0025(12) 0.0044(12)
C6 0.0398(16) 0.0287(15) 0.0260(14) 0.0008(12) 0.0025(12) 0.0034(13)
C7 0.0377(16) 0.0294(15) 0.0255(14) 0.0032(12) 0.0031(12) -0.0030(12)
C8 0.0308(14) 0.0297(14) 0.0247(14) 0.0038(12) 0.0036(11) 0.0000(12)
C9 0.0294(15) 0.0399(17) 0.0458(19) 0.0119(15) 0.0116(14) 0.0056(13)
C10 0.0414(19) 0.068(3) 0.054(2) 0.025(2) 0.0178(17) 0.0074(18)
C11 0.0323(17) 0.0402(19) 0.069(3) 0.0058(17) 0.0138(17) -0.0010(14)
C12 0.0348(17) 0.051(2) 0.049(2) 0.0093(17) 0.0138(15) 0.0090(15)
C13 0.055(2) 0.0255(15) 0.049(2) 0.0054(14) 0.0102(17) 0.0066(14)
C14 0.077(3) 0.033(2) 0.066(3) -0.004(2) 0.015(2) 0.007(2)
C15 0.063(3) 0.035(2) 0.068(3) 0.008(2) -0.009(3) 0.014(2)
C16 0.066(3) 0.027(2) 0.074(3) 0.014(2) 0.008(3) -0.004(2)
C14A 0.067(4) 0.032(3) 0.068(3) 0.003(3) 0.007(3) 0.009(3)
C15A 0.073(4) 0.031(3) 0.074(4) 0.003(3) 0.008(3) -0.002(3)
C16A 0.072(5) 0.038(4) 0.069(5) 0.012(4) -0.008(4) 0.016(4)
C17 0.0401(16) 0.0289(14) 0.0253(14) 0.0046(12) 0.0070(12) -0.0045(13)
C18 0.048(2) 0.065(2) 0.0332(18) -0.0014(17) -0.0018(15) 0.0052(18)
C19 0.079(3) 0.077(3) 0.0311(19) -0.0046(19) -0.0002(19) 0.009(2)
C20 0.090(3) 0.049(2) 0.0283(18) 0.0009(16) 0.0189(19) -0.006(2)
C21 0.070(3) 0.084(3) 0.045(2) -0.008(2) 0.030(2) -0.005(2)
C22 0.0421(19) 0.084(3) 0.0367(19) -0.0023(19) 0.0120(16) -0.003(2)
C23 0.0289(14) 0.0324(15) 0.0234(14) 0.0037(12) 0.0051(11) -0.0021(12)
C24 0.0325(15) 0.0289(14) 0.0269(14) 0.0044(12) 0.0069(12) 0.0009(12)
C25 0.0363(15) 0.0285(14) 0.0272(14) -0.0003(12) 0.0119(12) -0.0035(12)
C26 0.0303(14) 0.0371(16) 0.0236(14) -0.0006(12) 0.0047(11) -0.0070(12)
C27 0.0321(15) 0.0371(16) 0.0221(14) 0.0046(12) 0.0036(11) -0.0032(13)
C28 0.0284(14) 0.0329(15) 0.0260(14) 0.0057(12) 0.0054(11) -0.0037(12)
C29 0.0417(17) 0.0273(15) 0.0384(17) -0.0006(13) 0.0106(14) -0.0059(13)
C30 0.083(3) 0.040(2) 0.070(3) -0.019(2) 0.038(2) -0.015(2)
C31 0.051(2) 0.0388(18) 0.047(2) -0.0009(16) 0.0167(16) -0.0131(16)
C32 0.059(2) 0.040(2) 0.082(3) 0.025(2) -0.003(2) -0.0090(18)
C33 0.0396(17) 0.049(2) 0.0338(17) 0.0138(15) -0.0051(14) -0.0068(15)
C34 0.049(2) 0.055(2) 0.0390(19) 0.0075(17) -0.0116(16) -0.0080(17)
C35 0.063(3) 0.115(4) 0.041(2) 0.038(2) 0.0044(19) -0.011(3)
C36 0.043(2) 0.043(2) 0.068(3) 0.0194(18) -0.0127(18) -0.0056(16)
O1 0.0313(11) 0.0285(10) 0.0525(13) 0.0120(10) 0.0115(10) 0.0028(9)
O2 0.0308(11) 0.0361(12) 0.0470(13) 0.0178(11) -0.0010(10) -0.0050(9)
P1 0.0277(3) 0.0272(4) 0.0242(4) 0.0040(3) 0.0043(3) -0.0014(3)
Sn1 0.02745(11) 0.02619(11) 0.03937(13) 0.00954(9) 0.00709(8) 0.00067(8)
C37 0.107(4) 0.121(4) 0.086(3) -0.017(3) 0.002(3) 0.034(3)
C38 0.111(3) 0.129(3) 0.094(3) -0.024(3) -0.007(2) 0.039(3)
C39 0.108(3) 0.130(3) 0.094(3) -0.024(3) -0.005(2) 0.040(3)
C40 0.107(3) 0.131(3) 0.095(3) -0.025(3) -0.005(2) 0.041(3)
C39A 0.108(3) 0.130(3) 0.094(3) -0.024(3) -0.005(2) 0.041(3)
C40A 0.106(3) 0.131(3) 0.094(3) -0.025(3) -0.004(2) 0.040(3)
C41 0.106(3) 0.133(3) 0.096(3) -0.025(3) -0.005(2) 0.039(3)

loop_
_atom_type_symbol
_atom_type_description
_atom_type_scat_dispersion_real
_atom_type_scat_dispersion_imag
_atom_type_scat_source
C C 0.0033 0.0016 'International Tables Vol C Tables 4.2.6.8 and 6.1.1.4'
H H 0.0000 0.0000 'International Tables Vol C Tables 4.2.6.8 and 6.1.1.4'
O O 0.0106 0.0060 'International Tables Vol C Tables 4.2.6.8 and 6.1.1.4'
P P 0.1023 0.0942 'International Tables Vol C Tables 4.2.6.8 and 6.1.1.4'
Sn Sn -0.6537 1.4246 'International Tables Vol C Tables 4.2.6.8 and 6.1.1.4'

loop_
_geom_angle_atom_site_label_1
_geom_angle_atom_site_label_2
_geom_angle_atom_site_label_3
_geom_angle
Sn1 C1 H1A 109.5
Sn1 C1 H1B 109.5
H1A C1 H1B 109.5
Sn1 C1 H1C 109.5
H1A C1 H1C 109.5
H1B C1 H1C 109.5
Sn1 C2 H2A 109.5
Sn1 C2 H2B 109.5
H2A C2 H2B 109.5
Sn1 C2 H2C 109.5
H2A C2 H2C 109.5
H2B C2 H2C 109.5
O1 C3 C8 121.6(3)
O1 C3 C4 120.9(3)
C8 C3 C4 117.5(3)
C5 C4 C3 117.8(3)
C5 C4 C9 121.6(3)
C3 C4 C9 120.6(3)
C4 C5 C6 125.0(3)
C4 C5 H5A 117.5
C6 C5 H5A 117.5
C7 C6 C5 117.0(3)
C7 C6 C13 122.6(3)
C5 C6 C13 120.3(3)
C6 C7 C8 120.8(3)
C6 C7 H7A 119.6
C8 C7 H7A 119.6
C7 C8 C3 121.8(3)
C7 C8 P1 123.9(2)
C3 C8 P1 114.3(2)
C11 C9 C12 107.4(3)
C11 C9 C10 110.7(3)
C12 C9 C10 107.5(3)
C11 C9 C4 110.4(3)
C12 C9 C4 111.4(3)
C10 C9 C4 109.3(3)
C9 C10 H10A 109.5
C9 C10 H10B 109.5
H10A C10 H10B 109.5
C9 C10 H10C 109.5
H10A C10 H10C 109.5
H10B C10 H10C 109.5
C9 C11 H11A 109.5
C9 C11 H11B 109.5
H11A C11 H11B 109.5
C9 C11 H11C 109.5
H11A C11 H11C 109.5
H11B C11 H11C 109.5
C9 C12 H12A 109.5
C9 C12 H12B 109.5
H12A C12 H12B 109.5
C9 C12 H12C 109.5
H12A C12 H12C 109.5
H12B C12 H12C 109.5
C15A C13 C15 132.6(8)
C15A C13 C6 113.5(7)
C15 C13 C6 112.5(3)
C15 C13 C16 110.3(4)
C6 C13 C16 112.0(3)
C15A C13 C14 66.6(10)
C15 C13 C14 109.5(4)
C6 C13 C14 107.0(3)
C16 C13 C14 105.3(4)
C15A C13 C14A 115.1(10)
C15 C13 C14A 54.2(7)
C6 C13 C14A 112.1(6)
C16 C13 C14A 135.8(6)
C14 C13 C14A 57.5(6)
C15A C13 C16A 115.2(11)
C6 C13 C16A 103.1(6)
C16 C13 C16A 77.7(7)
C14 C13 C16A 145.7(7)
C14A C13 C16A 96.0(9)
C13 C14 H14A 109.5
C13 C14 H14B 109.5
H14A C14 H14B 109.5
C13 C14 H14C 109.5
H14A C14 H14C 109.5
H14B C14 H14C 109.5
C13 C15 H15A 109.5
C13 C15 H15B 109.5
H15A C15 H15B 109.5
C13 C15 H15C 109.5
H15A C15 H15C 109.5
H15B C15 H15C 109.5
C13 C16 H16A 109.5
C13 C16 H16B 109.5
H16A C16 H16B 109.5
C13 C16 H16C 109.5
H16A C16 H16C 109.5
H16B C16 H16C 109.5
C13 C14A H14D 109.5
C13 C14A H14E 109.5
H14D C14A H14E 109.5
C13 C14A H14F 109.5
H14D C14A H14F 109.5
H14E C14A H14F 109.5
C13 C15A H15D 109.5
C13 C15A H15E 109.5
H15D C15A H15E 109.5
C13 C15A H15F 109.5
H15D C15A H15F 109.5
H15E C15A H15F 109.5
C13 C16A H16D 109.5
C13 C16A H16E 109.5
H16D C16A H16E 109.5
C13 C16A H16F 109.5
H16D C16A H16F 109.5
H16E C16A H16F 109.5
C22 C17 C18 119.1(3)
C22 C17 P1 120.2(2)
C18 C17 P1 120.6(3)
C17 C18 C19 119.2(4)
C17 C18 H18A 120.4
C19 C18 H18A 120.4
C20 C19 C18 121.0(4)
C20 C19 H19A 119.5
C18 C19 H19A 119.5
C19 C20 C21 120.2(4)
C19 C20 H20A 119.9
C21 C20 H20A 119.9
C20 C21 C22 119.9(4)
C20 C21 H21A 120.0
C22 C21 H21A 120.0
C17 C22 C21 120.6(4)
C17 C22 H22A 119.7
C21 C22 H22A 119.7
C24 C23 C28 121.9(3)
C24 C23 P1 123.8(2)
C28 C23 P1 114.3(2)
C25 C24 C23 121.0(3)
C25 C24 H24A 119.5
C23 C24 H24A 119.5
C24 C25 C26 117.0(3)
C24 C25 C29 123.6(3)
C26 C25 C29 119.4(3)
C27 C26 C25 124.9(3)
C27 C26 H26A 117.6
C25 C26 H26A 117.6
C26 C27 C28 117.8(3)
C26 C27 C33 121.5(3)
C28 C27 C33 120.7(3)
O2 C28 C23 122.2(2)
O2 C28 C27 120.3(2)
C23 C28 C27 117.4(3)
C31 C29 C30 108.4(3)
C31 C29 C32 107.8(3)
C30 C29 C32 109.8(3)
C31 C29 C25 110.5(3)
C30 C29 C25 109.1(3)
C32 C29 C25 111.2(3)
C29 C30 H30A 109.5
C29 C30 H30B 109.5
H30A C30 H30B 109.5
C29 C30 H30C 109.5
H30A C30 H30C 109.5
H30B C30 H30C 109.5
C29 C31 H31A 109.5
C29 C31 H31B 109.5
H31A C31 H31B 109.5
C29 C31 H31C 109.5
H31A C31 H31C 109.5
H31B C31 H31C 109.5
C29 C32 H32A 109.5
C29 C32 H32B 109.5
H32A C32 H32B 109.5
C29 C32 H32C 109.5
H32A C32 H32C 109.5
H32B C32 H32C 109.5
C36 C33 C27 110.8(3)
C36 C33 C34 107.0(3)
C27 C33 C34 112.0(3)
C36 C33 C35 109.7(3)
C27 C33 C35 109.2(3)
C34 C33 C35 108.0(3)
C33 C34 H34A 109.5
C33 C34 H34B 109.5
H34A C34 H34B 109.5
C33 C34 H34C 109.5
H34A C34 H34C 109.5
H34B C34 H34C 109.5
C33 C35 H35A 109.5
C33 C35 H35B 109.5
H35A C35 H35B 109.5
C33 C35 H35C 109.5
H35A C35 H35C 109.5
H35B C35 H35C 109.5
C33 C36 H36A 109.5
C33 C36 H36B 109.5
H36A C36 H36B 109.5
C33 C36 H36C 109.5
H36A C36 H36C 109.5
H36B C36 H36C 109.5
C3 O1 Sn1 118.95(18)
C28 O2 Sn1 121.82(17)
C8 P1 C23 117.74(14)
C8 P1 C17 109.87(14)
C23 P1 C17 110.20(14)
C8 P1 Sn1 97.89(10)
C23 P1 Sn1 99.79(9)
C17 P1 Sn1 121.20(10)
C1 Sn1 C2 121.53(16)
C1 Sn1 O2 103.99(12)
C2 Sn1 O2 89.89(13)
C1 Sn1 O1 103.31(12)
C2 Sn1 O1 91.80(12)
O2 Sn1 O1 146.73(9)
C1 Sn1 P1 109.96(12)
C2 Sn1 P1 128.51(11)
O2 Sn1 P1 76.77(6)
O1 Sn1 P1 76.29(6)
C38 C37 H37A 109.5
C38 C37 H37B 109.5
H37A C37 H37B 109.5
C38 C37 H37C 109.5
H37A C37 H37C 109.5
H37B C37 H37C 109.5
C37 C38 C39A 122.3(9)
C37 C38 C39 95.5(7)
C37 C38 H38A 112.6
C39A C38 H38A 112.1
C39 C38 H38A 112.6
C37 C38 H38B 112.6
C39A C38 H38B 83.1
C39 C38 H38B 112.6
H38A C38 H38B 110.1
C40 C39 C38 103.4(10)
C40 C39 H39A 111.1
C38 C39 H39A 111.1
C40 C39 H39B 111.1
C38 C39 H39B 111.1
H39A C39 H39B 109.0
C41 C40 C39 104.8(11)
C41 C40 H40A 110.8
C39 C40 H40A 110.8
C41 C40 H40B 110.8
C39 C40 H40B 110.8
H40A C40 H40B 108.9
C39 C40 H41E 140.5
H40A C40 H41E 96.8
H40B C40 H41E 84.7
C38 C39A C40A 107.1(12)
C38 C39A H39C 110.3
C40A C39A H39C 110.3
C38 C39A H39D 110.3
C40A C39A H39D 110.3
H39C C39A H39D 108.5
C39A C40A C41 105.6(12)
C39A C40A H40C 110.6
C41 C40A H40C 110.6
C39A C40A H40D 110.6
C41 C40A H40D 110.6
H40C C40A H40D 108.7
C40 C41 H41A 109.5
C40A C41 H41A 142.1
C40 C41 H41B 109.5
C40A C41 H41B 74.8
H41A C41 H41B 109.5
C40 C41 H41C 109.5
C40A C41 H41C 103.7
H41A C41 H41C 109.5
H41B C41 H41C 109.5
C40 C41 H41D 134.5
C40A C41 H41D 110.0
H41A C41 H41D 74.2
H41C C41 H41D 111.6
C40 C41 H41E 70.1
C40A C41 H41E 108.6
H41B C41 H41E 134.4
H41C C41 H41E 113.4
H41D C41 H41E 109.5
C40 C41 H41F 113.3
C40A C41 H41F 109.9
H41A C41 H41F 103.2
H41B C41 H41F 111.7
H41D C41 H41F 109.5
H41E C41 H41F 109.5

loop_
_geom_bond_atom_site_label_1
_geom_bond_atom_site_label_2
_geom_bond_distance
C1 Sn1 2.119(3)
C1 H1A 0.9800
C1 H1B 0.9800
C1 H1C 0.9800
C2 Sn1 2.129(4)
C2 H2A 0.9800
C2 H2B 0.9800
C2 H2C 0.9800
C3 O1 1.332(3)
C3 C8 1.425(4)
C3 C4 1.433(4)
C4 C5 1.388(4)
C4 C9 1.543(4)
C5 C6 1.404(4)
C5 H5A 0.9500
C6 C7 1.382(4)
C6 C13 1.531(4)
C7 C8 1.404(4)
C7 H7A 0.9500
C8 P1 1.780(3)
C9 C11 1.527(5)
C9 C12 1.542(4)
C9 C10 1.543(5)
C10 H10A 0.9800
C10 H10B 0.9800
C10 H10C 0.9800
C11 H11A 0.9800
C11 H11B 0.9800
C11 H11C 0.9800
C12 H12A 0.9800
C12 H12B 0.9800
C12 H12C 0.9800
C13 C15A 1.342(17)
C13 C15 1.468(6)
C13 C16 1.557(7)
C13 C14 1.566(7)
C13 C14A 1.604(17)
C13 C16A 1.664(18)
C14 H14A 0.9800
C14 H14B 0.9800
C14 H14C 0.9800
C15 H15A 0.9800
C15 H15B 0.9800
C15 H15C 0.9800
C16 H16A 0.9800
C16 H16B 0.9800
C16 H16C 0.9800
C14A H14D 0.9800
C14A H14E 0.9800
C14A H14F 0.9800
C15A H15D 0.9800
C15A H15E 0.9800
C15A H15F 0.9800
C16A H16D 0.9800
C16A H16E 0.9800
C16A H16F 0.9800
C17 C22 1.370(5)
C17 C18 1.384(4)
C17 P1 1.805(3)
C18 C19 1.404(5)
C18 H18A 0.9500
C19 C20 1.352(6)
C19 H19A 0.9500
C20 C21 1.356(6)
C20 H20A 0.9500
C21 C22 1.403(5)
C21 H21A 0.9500
C22 H22A 0.9500
C23 C24 1.399(4)
C23 C28 1.424(4)
C23 P1 1.784(3)
C24 C25 1.375(4)
C24 H24A 0.9500
C25 C26 1.403(4)
C25 C29 1.541(4)
C26 C27 1.389(4)
C26 H26A 0.9500
C27 C28 1.430(4)
C27 C33 1.536(4)
C28 O2 1.326(3)
C29 C31 1.529(5)
C29 C30 1.535(5)
C29 C32 1.540(5)
C30 H30A 0.9800
C30 H30B 0.9800
C30 H30C 0.9800
C31 H31A 0.9800
C31 H31B 0.9800
C31 H31C 0.9800
C32 H32A 0.9800
C32 H32B 0.9800
C32 H32C 0.9800
C33 C36 1.529(6)
C33 C34 1.537(5)
C33 C35 1.543(6)
C34 H34A 0.9800
C34 H34B 0.9800
C34 H34C 0.9800
C35 H35A 0.9800
C35 H35B 0.9800
C35 H35C 0.9800
C36 H36A 0.9800
C36 H36B 0.9800
C36 H36C 0.9800
O1 Sn1 2.154(2)
O2 Sn1 2.150(2)
P1 Sn1 2.5118(7)
C37 C38 1.474(9)
C37 H37A 0.9800
C37 H37B 0.9800
C37 H37C 0.9800
C38 C39A 1.482(14)
C38 C39 1.653(15)
C38 H38A 0.9900
C38 H38B 0.9900
C39 C40 1.565(9)
C39 H39A 0.9900
C39 H39B 0.9900
C40 C41 1.527(14)
C40 H40A 0.9900
C40 H40B 0.9900
C39A C40A 1.508(18)
C39A H39C 0.9900
C39A H39D 0.9900
C40A C41 1.621(15)
C40A H40C 0.9900
C40A H40D 0.9900
C41 H41A 0.9800
C41 H41B 0.9800
C41 H41C 0.9800
C41 H41D 0.9599
C41 H41E 0.9601
C41 H41F 0.9600
